data_4328612
loop_
_publ_author_name
'Lianpeng Tong'
'Ying Wang'
'Lele Duan'
'Yunhua Xu'
'Xiao Cheng'
'Andreas Fischer'
'M\%arten S. G. Ahlquist'
'Licheng Sun'

_publ_contact_author_address
;
Division of Organic Chemistry
School of Chemical Science and Engineering
Royal Institute of Ecthnology
100 44 Stockholm
Sweden
;
_publ_contact_author_email lichengs@kth.se
_publ_contact_author_name 'Licheng Sun'
_publ_section_title
;
 Water Oxidation Catalysis: Influence of Anionic Ligands upon the Redox
 Properties and Catalytic Performance of Mononuclear Ruthenium Complexes
;
_journal_name_full 'Inorganic Chemistry'
_journal_page_first 3388
_journal_page_last 3398
_journal_paper_doi 10.1021/ic201348u
_journal_volume 51
_journal_year 2012
_chemical_compound_source 'Local laboratory'
_chemical_formula_moiety '2(C28 H26 N4 O3 Ru), 2(C H2 Cl2), H O '
_chemical_formula_sum 'C58 H57 Cl4 N8 O7 Ru2'
_chemical_formula_weight 1322.06
_chemical_name_systematic
;
 ?
;
_space_group_IT_number 15
_symmetry_cell_setting monoclinic
_symmetry_space_group_name_Hall '-C 2yc'
_symmetry_space_group_name_H-M 'C 1 2/c 1'
_atom_sites_solution_primary direct
_atom_sites_solution_secondary difmap
_cell_angle_alpha 90.00
_cell_angle_beta 95.167(14)
_cell_angle_gamma 90.00
_cell_formula_units_Z 4
_cell_length_a 17.063(4)
_cell_length_b 13.802(4)
_cell_length_c 25.853(6)
_cell_measurement_reflns_used 65
_cell_measurement_temperature 299
_cell_measurement_theta_max 19.1
_cell_measurement_theta_min 4.7
_cell_volume 6064(3)
_computing_cell_refinement 'Dirax/lsq (Duisenberg & Schreurs, 1989-2000)'
_computing_data_collection Collect
_computing_data_reduction EvalCCD
_computing_structure_refinement 'SHELXL-97 (Sheldrick, 1997)'
_computing_structure_solution 'SHELXS-97 (Sheldrick, 1997)'
_diffrn_ambient_temperature 299
_diffrn_measured_fraction_theta_full 0.992
_diffrn_measured_fraction_theta_max 0.992
_diffrn_measurement_device 'Bruker-Nonius KappaCCD'
_diffrn_measurement_method '\f & \w'
_diffrn_radiation_source 'fine-focus sealed tube'
_diffrn_radiation_type ' MoK\a'
_diffrn_radiation_wavelength_id all
_diffrn_reflns_av_R_equivalents 0.044
_diffrn_reflns_av_sigmaI/netI 0.046
_diffrn_reflns_limit_h_max 22
_diffrn_reflns_limit_h_min -21
_diffrn_reflns_limit_k_max 17
_diffrn_reflns_limit_k_min -17
_diffrn_reflns_limit_l_max 25
_diffrn_reflns_limit_l_min -33
_diffrn_reflns_number 33498
_diffrn_reflns_theta_full 27.5
_diffrn_reflns_theta_max 27.5
_diffrn_reflns_theta_min 4.6
_exptl_absorpt_coefficient_mu 0.731
_exptl_absorpt_correction_type none
_exptl_crystal_colour Brown
_exptl_crystal_density_diffrn 1.449
_exptl_crystal_description Block
_exptl_crystal_F_000 2692
_exptl_crystal_size_max 0.29
_exptl_crystal_size_mid 0.20
_exptl_crystal_size_min 0.13
_refine_diff_density_max 0.890
_refine_diff_density_min -0.863
_refine_diff_density_rms 0.077
_refine_ls_extinction_method none
_refine_ls_goodness_of_fit_ref 1.02
_refine_ls_hydrogen_treatment mixed
_refine_ls_matrix_type full
_refine_ls_number_parameters 363
_refine_ls_number_reflns 6927
_refine_ls_number_restraints 1
_refine_ls_restrained_S_all 1.02
_refine_ls_R_factor_all 0.082
_refine_ls_R_factor_gt 0.049
_refine_ls_shift/su_max <0.001
_refine_ls_shift/su_mean <0.001
_refine_ls_structure_factor_coef Fsqd
_refine_ls_weighting_details
;
calc w=1/[\s\^2\^(Fo\^2\^)+(0.0590P)\^2\^+16.6924P]
 where P=(Fo\^2\^+2Fc\^2\^)/3
;
_refine_ls_weighting_scheme calc
_refine_ls_wR_factor_gt 0.115
_refine_ls_wR_factor_ref 0.131
_reflns_number_gt 4845
_reflns_number_total 6927
_reflns_threshold_expression I>2\s(I)
_cod_data_source_file ic201348u_si_002_1.cif
_cod_data_source_block II
_cod_original_cell_volume 6064.(3)
_cod_original_sg_symbol_H-M 'C 2/c'
_cod_database_code 4328612

loop_
_symmetry_equiv_pos_as_xyz
'x, y, z'
'-x, y, -z+1/2'
'x+1/2, y+1/2, z'
'-x+1/2, y+1/2, -z+1/2'
'-x, -y, -z'
'x, -y, z-1/2'
'-x+1/2, -y+1/2, -z'
'x+1/2, -y+1/2, z-1/2'

loop_
_atom_site_label
_atom_site_type_symbol
_atom_site_fract_x
_atom_site_fract_y
_atom_site_fract_z
_atom_site_U_iso_or_equiv
_atom_site_adp_type
_atom_site_occupancy
_atom_site_symmetry_multiplicity
_atom_site_calc_flag
_atom_site_refinement_flags
C1 C 0.1631(2) 0.6904(3) 0.24457(15) 0.0406(8) Uani 1 1 d .
C2 C 0.1722(3) 0.7338(3) 0.29394(17) 0.0550(10) Uani 1 1 d .
C3 C 0.2388(3) 0.7132(3) 0.32867(18) 0.0637(12) Uani 1 1 d .
C4 C 0.2977(3) 0.6507(4) 0.31733(19) 0.0641(13) Uani 1 1 d .
C5 C 0.2923(2) 0.6021(3) 0.26828(17) 0.0507(10) Uani 1 1 d .
C6 C 0.2246(2) 0.6239(3) 0.23343(15) 0.0406(8) Uani 1 1 d .
C7 C 0.3481(3) 0.5357(3) 0.2492(2) 0.0615(12) Uani 1 1 d .
C8 C 0.3361(2) 0.4967(3) 0.2002(2) 0.0597(12) Uani 1 1 d .
C9 C 0.2678(2) 0.5212(3) 0.16739(17) 0.0469(9) Uani 1 1 d .
C10 C 0.2447(3) 0.4875(3) 0.11162(19) 0.0542(11) Uani 1 1 d .
C11 C 0.0635(3) 0.4184(3) 0.15673(18) 0.0547(10) Uani 1 1 d .
C12 C 0.0111(3) 0.3472(3) 0.1692(2) 0.0671(13) Uani 1 1 d .
C13 C -0.0601(3) 0.3707(3) 0.18891(17) 0.0589(11) Uani 1 1 d .
C14 C -0.0742(3) 0.4693(4) 0.19532(18) 0.0579(11) Uani 1 1 d .
C15 C -0.0188(2) 0.5375(3) 0.18287(16) 0.0492(10) Uani 1 1 d .
C16 C -0.1178(3) 0.2937(4) 0.2036(2) 0.0839(17) Uani 1 1 d .
C17 C -0.0267(2) 0.7354(3) 0.09353(17) 0.0533(10) Uani 1 1 d .
C18 C -0.0864(2) 0.7635(3) 0.05703(19) 0.0593(11) Uani 1 1 d .
C19 C -0.0923(3) 0.7229(3) 0.00724(18) 0.0578(11) Uani 1 1 d .
C20 C -0.0349(3) 0.6534(4) -0.00226(19) 0.0650(12) Uani 1 1 d .
C21 C 0.0226(3) 0.6280(3) 0.03644(17) 0.0536(10) Uani 1 1 d .
C22 C -0.1550(3) 0.7534(5) -0.0354(2) 0.0913(18) Uani 1 1 d .
C23 C 0.1761(3) 0.8337(3) 0.1296(2) 0.0636(13) Uani 1 1 d .
C24 C 0.2165(3) 0.9149(3) 0.1129(2) 0.0723(15) Uani 1 1 d .
C25 C 0.2728(3) 0.9060(3) 0.07817(18) 0.0581(11) Uani 1 1 d .
C26 C 0.2865(3) 0.8123(3) 0.0617(2) 0.0679(13) Uani 1 1 d .
C27 C 0.2455(3) 0.7334(3) 0.07931(19) 0.0617(12) Uani 1 1 d .
C28 C 0.3161(4) 0.9934(4) 0.0587(2) 0.0878(18) Uani 1 1 d .
C29 C 0.0548(6) 0.0411(12) 0.4308(5) 0.252(8) Uani 1 1 d .
Cl1 Cl 0.0854(2) 0.1081(3) 0.48380(16) 0.236(2) Uani 1 1 d .
Cl2 Cl -0.0067(3) 0.0573(5) 0.3891(2) 0.341(3) Uani 1 1 d .
N1 N 0.21498(17) 0.5828(2) 0.18471(13) 0.0407(7) Uani 1 1 d .
N2 N 0.04928(17) 0.5142(2) 0.16268(12) 0.0414(7) Uani 1 1 d .
N3 N 0.02850(17) 0.6695(2) 0.08436(12) 0.0396(7) Uani 1 1 d .
N4 N 0.18937(17) 0.7433(2) 0.11312(12) 0.0422(7) Uani 1 1 d .
O1 O 0.17968(16) 0.5248(2) 0.08912(11) 0.0503(7) Uani 1 1 d .
O2 O 0.2869(2) 0.4284(2) 0.09067(15) 0.0758(10) Uani 1 1 d .
O3 O 0.0000 0.8468(4) 0.2500 0.0843(17) Uani 1 2 d SD
O4 O 0.10321(15) 0.70694(18) 0.20828(10) 0.0437(6) Uani 1 1 d .
Ru1 Ru 0.123432(16) 0.62516(2) 0.138742(11) 0.03641(11) Uani 1 1 d .
H2 H 0.1340 0.7763 0.3038 0.066 Uiso 1 1 calc R
H3 H 0.2431 0.7436 0.3609 0.076 Uiso 1 1 calc R
H4 H 0.3408 0.6402 0.3414 0.077 Uiso 1 1 calc R
H7 H 0.3931 0.5190 0.2704 0.074 Uiso 1 1 calc R
H8 H 0.3729 0.4541 0.1886 0.072 Uiso 1 1 calc R
H11 H 0.1103 0.3997 0.1438 0.066 Uiso 1 1 calc R
H12 H 0.0236 0.2824 0.1643 0.081 Uiso 1 1 calc R
H14 H -0.1208 0.4896 0.2080 0.069 Uiso 1 1 calc R
H15 H -0.0290 0.6026 0.1887 0.059 Uiso 1 1 calc R
H16A H -0.1468 0.2695 0.1727 0.126 Uiso 1 1 calc R
H16B H -0.1536 0.3215 0.2260 0.126 Uiso 1 1 calc R
H16C H -0.0895 0.2415 0.2212 0.126 Uiso 1 1 calc R
H17 H -0.0246 0.7636 0.1263 0.064 Uiso 1 1 calc R
H18 H -0.1229 0.8096 0.0655 0.071 Uiso 1 1 calc R
H20 H -0.0357 0.6245 -0.0348 0.078 Uiso 1 1 calc R
H21 H 0.0588 0.5805 0.0294 0.064 Uiso 1 1 calc R
H22A H -0.1878 0.6988 -0.0454 0.137 Uiso 1 1 calc R
H22B H -0.1301 0.7764 -0.0649 0.137 Uiso 1 1 calc R
H22C H -0.1866 0.8041 -0.0226 0.137 Uiso 1 1 calc R
H23 H 0.1386 0.8428 0.1531 0.076 Uiso 1 1 calc R
H24 H 0.2050 0.9759 0.1255 0.087 Uiso 1 1 calc R
H26 H 0.3239 0.8019 0.0383 0.081 Uiso 1 1 calc R
H27 H 0.2569 0.6717 0.0675 0.074 Uiso 1 1 calc R
H28A H 0.3012 1.0024 0.0223 0.132 Uiso 1 1 calc R
H28B H 0.3718 0.9826 0.0640 0.132 Uiso 1 1 calc R
H28C H 0.3026 1.0501 0.0774 0.132 Uiso 1 1 calc R
H29A H 0.1021 0.0313 0.4132 0.302 Uiso 1 1 calc R
H29B H 0.0424 -0.0217 0.4448 0.302 Uiso 1 1 calc R
H3O H 0.028(7) 0.813(8) 0.233(5) 0.126 Uiso 0.50 1 d PD

loop_
_atom_site_aniso_label
_atom_site_aniso_U_11
_atom_site_aniso_U_22
_atom_site_aniso_U_33
_atom_site_aniso_U_23
_atom_site_aniso_U_13
_atom_site_aniso_U_12
C1 0.046(2) 0.0354(19) 0.041(2) 0.0014(16) 0.0065(16) -0.0070(16)
C2 0.066(3) 0.048(2) 0.051(3) -0.006(2) 0.006(2) -0.002(2)
C3 0.085(3) 0.057(3) 0.047(3) -0.001(2) -0.006(2) -0.013(3)
C4 0.069(3) 0.063(3) 0.056(3) 0.010(2) -0.016(2) -0.011(2)
C5 0.049(2) 0.041(2) 0.060(3) 0.0156(19) -0.0057(19) -0.0086(18)
C6 0.0423(19) 0.0334(18) 0.046(2) 0.0038(17) 0.0018(16) -0.0078(16)
C7 0.048(2) 0.050(3) 0.084(4) 0.017(2) -0.011(2) -0.001(2)
C8 0.043(2) 0.045(2) 0.092(4) 0.005(2) 0.009(2) 0.0121(19)
C9 0.041(2) 0.0344(19) 0.067(3) -0.0051(19) 0.0125(18) 0.0019(16)
C10 0.052(2) 0.039(2) 0.075(3) -0.006(2) 0.024(2) -0.0021(19)
C11 0.059(3) 0.042(2) 0.065(3) -0.003(2) 0.014(2) -0.002(2)
C12 0.082(3) 0.040(2) 0.080(3) 0.000(2) 0.012(3) -0.011(2)
C13 0.062(3) 0.063(3) 0.050(2) 0.009(2) -0.002(2) -0.022(2)
C14 0.047(2) 0.068(3) 0.059(3) 0.004(2) 0.010(2) -0.009(2)
C15 0.047(2) 0.045(2) 0.056(3) -0.0005(19) 0.0051(19) -0.0011(18)
C16 0.086(4) 0.082(4) 0.084(4) 0.010(3) 0.007(3) -0.040(3)
C17 0.053(2) 0.057(3) 0.050(2) -0.008(2) 0.0068(19) 0.012(2)
C18 0.047(2) 0.062(3) 0.069(3) 0.004(2) 0.007(2) 0.015(2)
C19 0.051(2) 0.062(3) 0.059(3) 0.012(2) -0.002(2) -0.003(2)
C20 0.075(3) 0.068(3) 0.050(3) -0.008(2) -0.004(2) 0.002(2)
C21 0.062(3) 0.050(2) 0.049(2) -0.008(2) 0.0038(19) 0.012(2)
C22 0.068(3) 0.113(5) 0.087(4) 0.017(4) -0.024(3) 0.009(3)
C23 0.071(3) 0.045(2) 0.080(3) -0.007(2) 0.037(3) -0.002(2)
C24 0.100(4) 0.038(2) 0.084(4) -0.007(2) 0.033(3) -0.005(2)
C25 0.070(3) 0.052(2) 0.053(3) 0.001(2) 0.012(2) -0.013(2)
C26 0.081(3) 0.057(3) 0.071(3) -0.003(2) 0.038(3) -0.009(2)
C27 0.076(3) 0.048(2) 0.066(3) -0.007(2) 0.032(2) -0.006(2)
C28 0.123(5) 0.059(3) 0.085(4) 0.002(3) 0.036(4) -0.035(3)
C29 0.092(6) 0.46(2) 0.202(12) -0.149(15) -0.007(7) 0.054(10)
Cl1 0.218(4) 0.274(4) 0.229(4) -0.085(3) 0.101(3) -0.105(3)
Cl2 0.200(4) 0.506(9) 0.301(6) 0.028(6) -0.072(4) 0.153(5)
N1 0.0391(16) 0.0339(15) 0.0497(19) 0.0011(14) 0.0073(14) 0.0002(13)
N2 0.0415(17) 0.0380(17) 0.0451(18) -0.0003(14) 0.0058(14) -0.0032(14)
N3 0.0393(16) 0.0383(16) 0.0416(17) -0.0012(14) 0.0061(13) 0.0020(14)
N4 0.0424(17) 0.0397(17) 0.0453(18) -0.0028(14) 0.0076(14) -0.0007(14)
O1 0.0506(16) 0.0457(15) 0.0563(17) -0.0113(13) 0.0139(13) 0.0049(13)
O2 0.069(2) 0.058(2) 0.104(3) -0.0237(19) 0.029(2) 0.0165(17)
O3 0.061(3) 0.057(3) 0.136(6) 0.000 0.015(3) 0.000
O4 0.0429(14) 0.0432(14) 0.0453(15) -0.0049(12) 0.0056(11) 0.0025(12)
Ru1 0.03579(17) 0.03420(16) 0.03981(17) -0.00363(13) 0.00648(11) 0.00143(13)

loop_
_atom_type_symbol
_atom_type_description
_atom_type_scat_dispersion_real
_atom_type_scat_dispersion_imag
_atom_type_scat_source
C C 0.0033 0.0016 'International Tables Vol C Tables 4.2.6.8 and 6.1.1.4'
H H 0.0000 0.0000 'International Tables Vol C Tables 4.2.6.8 and 6.1.1.4'
Cl Cl 0.1484 0.1585 'International Tables Vol C Tables 4.2.6.8 and 6.1.1.4'
N N 0.0061 0.0033 'International Tables Vol C Tables 4.2.6.8 and 6.1.1.4'
O O 0.0106 0.0060 'International Tables Vol C Tables 4.2.6.8 and 6.1.1.4'
Ru Ru -1.2594 0.8363 'International Tables Vol C Tables 4.2.6.8 and 6.1.1.4'

loop_
_diffrn_radiation_wavelength
0.71073

loop_
_geom_angle_atom_site_label_1
_geom_angle_atom_site_label_2
_geom_angle_atom_site_label_3
_geom_angle
O4 C1 C2 125.2(4)
O4 C1 C6 119.3(3)
C2 C1 C6 115.4(4)
C1 C2 C3 120.6(4)
C4 C3 C2 123.5(4)
C3 C4 C5 119.5(4)
C4 C5 C6 116.3(4)
C4 C5 C7 127.6(4)
C6 C5 C7 116.0(4)
N1 C6 C5 120.8(4)
N1 C6 C1 114.6(3)
C5 C6 C1 124.6(4)
C8 C7 C5 121.1(4)
C7 C8 C9 120.2(4)
N1 C9 C8 119.4(4)
N1 C9 C10 112.5(3)
C8 C9 C10 128.1(4)
O2 C10 O1 124.4(4)
O2 C10 C9 119.9(4)
O1 C10 C9 115.7(3)
N2 C11 C12 122.6(4)
C11 C12 C13 121.4(4)
C14 C13 C12 115.8(4)
C14 C13 C16 122.0(5)
C12 C13 C16 122.2(5)
C15 C14 C13 120.2(4)
N2 C15 C14 123.5(4)
N3 C17 C18 123.7(4)
C17 C18 C19 120.3(4)
C18 C19 C20 116.1(4)
C18 C19 C22 122.8(5)
C20 C19 C22 121.1(5)
C21 C20 C19 120.4(4)
N3 C21 C20 122.8(4)
N4 C23 C24 122.9(4)
C25 C24 C23 121.3(4)
C24 C25 C26 115.4(4)
C24 C25 C28 122.2(4)
C26 C25 C28 122.5(4)
C25 C26 C27 121.8(4)
N4 C27 C26 122.3(4)
Cl2 C29 Cl1 131.7(10)
C9 N1 C6 122.4(3)
C9 N1 Ru1 120.5(3)
C6 N1 Ru1 117.0(2)
C15 N2 C11 116.4(3)
C15 N2 Ru1 119.8(3)
C11 N2 Ru1 123.7(3)
C17 N3 C21 116.7(3)
C17 N3 Ru1 125.4(3)
C21 N3 Ru1 118.0(3)
C23 N4 C27 116.5(3)
C23 N4 Ru1 120.4(3)
C27 N4 Ru1 123.1(3)
C10 O1 Ru1 113.0(3)
C1 O4 Ru1 108.8(2)
N1 Ru1 N2 94.09(12)
N1 Ru1 N4 90.15(12)
N2 Ru1 N4 175.29(12)
N1 Ru1 N3 176.08(12)
N2 Ru1 N3 87.81(12)
N4 Ru1 N3 88.08(12)
N1 Ru1 O1 78.33(12)
N2 Ru1 O1 91.08(11)
N4 Ru1 O1 91.77(11)
N3 Ru1 O1 98.23(11)
N1 Ru1 O4 80.28(12)
N2 Ru1 O4 89.45(11)
N4 Ru1 O4 89.26(11)
N3 Ru1 O4 103.18(11)
O1 Ru1 O4 158.59(10)
C1 C2 H2 119.7
C3 C2 H2 119.7
C4 C3 H3 118.3
C2 C3 H3 118.3
C3 C4 H4 120.2
C5 C4 H4 120.2
C8 C7 H7 119.4
C5 C7 H7 119.4
C7 C8 H8 119.9
C9 C8 H8 119.9
N2 C11 H11 118.7
C12 C11 H11 118.7
C11 C12 H12 119.3
C13 C12 H12 119.3
C15 C14 H14 119.9
C13 C14 H14 119.9
N2 C15 H15 118.2
C14 C15 H15 118.2
C13 C16 H16A 109.5
C13 C16 H16B 109.5
H16A C16 H16B 109.5
C13 C16 H16C 109.5
H16A C16 H16C 109.5
H16B C16 H16C 109.5
N3 C17 H17 118.2
C18 C17 H17 118.2
C17 C18 H18 119.9
C19 C18 H18 119.9
C21 C20 H20 119.8
C19 C20 H20 119.8
N3 C21 H21 118.6
C20 C21 H21 118.6
C19 C22 H22A 109.5
C19 C22 H22B 109.5
H22A C22 H22B 109.5
C19 C22 H22C 109.5
H22A C22 H22C 109.5
H22B C22 H22C 109.5
N4 C23 H23 118.6
C24 C23 H23 118.6
C25 C24 H24 119.4
C23 C24 H24 119.4
C25 C26 H26 119.1
C27 C26 H26 119.1
N4 C27 H27 118.9
C26 C27 H27 118.9
C25 C28 H28A 109.5
C25 C28 H28B 109.5
H28A C28 H28B 109.5
C25 C28 H28C 109.5
H28A C28 H28C 109.5
H28B C28 H28C 109.5
Cl2 C29 H29A 104.3
Cl1 C29 H29A 104.3
Cl2 C29 H29B 104.3
Cl1 C29 H29B 104.3
H29A C29 H29B 105.6

loop_
_geom_bond_atom_site_label_1
_geom_bond_atom_site_label_2
_geom_bond_distance
C1 O4 1.343(4)
C1 C2 1.405(5)
C1 C6 1.443(5)
C2 C3 1.412(6)
C3 C4 1.376(7)
C4 C5 1.431(7)
C5 C6 1.432(5)
C5 C7 1.440(6)
C6 N1 1.377(5)
C7 C8 1.374(7)
C8 C9 1.421(6)
C9 N1 1.344(5)
C9 C10 1.533(6)
C10 O2 1.243(5)
C10 O1 1.311(5)
C11 N2 1.355(5)
C11 C12 1.386(6)
C12 C13 1.396(7)
C13 C14 1.395(6)
C13 C16 1.520(6)
C14 C15 1.392(6)
C15 N2 1.354(5)
C17 N3 1.347(5)
C17 C18 1.380(6)
C18 C19 1.399(7)
C19 C20 1.406(7)
C19 C22 1.524(6)
C20 C21 1.382(6)
C21 N3 1.360(5)
C23 N4 1.344(5)
C23 C24 1.403(6)
C24 C25 1.380(6)
C25 C26 1.387(7)
C25 C28 1.523(6)
C26 C27 1.392(6)
C27 N4 1.361(5)
C29 Cl2 1.454(12)
C29 Cl1 1.696(11)
N1 Ru1 1.965(3)
N2 Ru1 2.115(3)
N3 Ru1 2.136(3)
N4 Ru1 2.121(3)
O1 Ru1 2.169(3)
O4 Ru1 2.176(3)
C2 H2 0.9300
C3 H3 0.9300
C4 H4 0.9300
C7 H7 0.9300
C8 H8 0.9300
C11 H11 0.9300
C12 H12 0.9300
C14 H14 0.9300
C15 H15 0.9300
C16 H16A 0.9600
C16 H16B 0.9600
C16 H16C 0.9600
C17 H17 0.9300
C18 H18 0.9300
C20 H20 0.9300
C21 H21 0.9300
C22 H22A 0.9600
C22 H22B 0.9600
C22 H22C 0.9600
C23 H23 0.9300
C24 H24 0.9300
C26 H26 0.9300
C27 H27 0.9300
C28 H28A 0.9600
C28 H28B 0.9600
C28 H28C 0.9600
C29 H29A 0.9700
C29 H29B 0.9700
O3 H3O 0.82(2)

loop_
_geom_hbond_atom_site_label_D
_geom_hbond_atom_site_label_H
_geom_hbond_atom_site_label_A
_geom_hbond_distance_DH
_geom_hbond_distance_HA
_geom_hbond_distance_DA
_geom_hbond_angle_DHA
O3 H3O O4 0.82(2) 2.09(4) 2.887(4) 165(14)
